data_4325155
loop_
_publ_author_name
'Oliver Kluge'
'Katharina Grummt'
'Ralf Biedermann'
'Harald Krautscheid'

_publ_section_title
;
 Trialkylphosphine-Stabilized Copper(I) Phenylchalcogenolate Complexes -
 Crystal Structures and Copper-Chalcogenolate Bonding
;
_journal_name_full 'Inorganic Chemistry'
_journal_page_first 4742
_journal_page_last 4752
_journal_paper_doi 10.1021/ic102249g
_journal_volume 50
_journal_year 2011
_chemical_formula_moiety 'C24 H46 Cu2 P4 S2'
_chemical_formula_sum 'C24 H46 Cu2 P4 S2'
_chemical_formula_weight 649.69
_chemical_name_common tetrakis(trimethylphosphino)-bis(copper-phenylthiolate)
_chemical_name_systematic
;
bis(\m~2~-phenylsulfido)-tetrakis(trimethylphosphine)-di-copper
;
_space_group_IT_number 14
_symmetry_cell_setting monoclinic
_symmetry_Int_Tables_number 14
_symmetry_space_group_name_Hall '-P 2yn'
_symmetry_space_group_name_H-M 'P 1 21/n 1'
_atom_sites_solution_hydrogens geom
_atom_sites_solution_primary direct
_atom_sites_solution_secondary difmap
_audit_creation_method SHELXL-97
_cell_angle_alpha 90.00
_cell_angle_beta 102.679(5)
_cell_angle_gamma 90.00
_cell_formula_units_Z 2
_cell_length_a 10.8449(6)
_cell_length_b 10.9060(6)
_cell_length_c 14.3336(9)
_cell_measurement_reflns_used 16610
_cell_measurement_temperature 180(2)
_cell_measurement_theta_max 28.36
_cell_measurement_theta_min 1.46
_cell_volume 1653.96(17)
_computing_cell_refinement 'STOE X-AREA'
_computing_data_collection 'STOE X-AREA'
_computing_data_reduction 'STOE X-RED'
_computing_structure_refinement 'SHELXL-97 (Sheldrick, 1997)'
_computing_structure_solution SIR-92
_diffrn_ambient_temperature 180(2)
_diffrn_detector 'image plate (34 cm diameter / schwenk)'
_diffrn_detector_area_resol_mean 6.67
_diffrn_detector_type STOE
_diffrn_measured_fraction_theta_full 0.999
_diffrn_measured_fraction_theta_max 0.999
_diffrn_measurement_details ' 225 frames, detector distance = 110 mm'
_diffrn_measurement_device '2-circle goniometer'
_diffrn_measurement_device_type 'STOE IPDS 2T'
_diffrn_measurement_method 'rotation method'
_diffrn_radiation_collimation '0.5 mm diameter, multiple pinhole'
_diffrn_radiation_monochromator 'plane graphite'
_diffrn_radiation_polarisn_norm 0
_diffrn_radiation_type 'Mo K\a'
_diffrn_radiation_wavelength 0.71073
_diffrn_reflns_av_R_equivalents 0.0424
_diffrn_reflns_av_sigmaI/netI 0.0292
_diffrn_reflns_limit_h_max 13
_diffrn_reflns_limit_h_min -12
_diffrn_reflns_limit_k_max 13
_diffrn_reflns_limit_k_min -13
_diffrn_reflns_limit_l_max 18
_diffrn_reflns_limit_l_min -18
_diffrn_reflns_number 11909
_diffrn_reflns_theta_full 27.00
_diffrn_reflns_theta_max 27.00
_diffrn_reflns_theta_min 2.37
_diffrn_source 'sealed X-ray tube, 12 x 0.4 mm long-fine focus'
_diffrn_source_current 40
_diffrn_source_power 2.00
_diffrn_source_voltage 50
_exptl_absorpt_coefficient_mu 1.617
_exptl_absorpt_correction_T_max 0.6316
_exptl_absorpt_correction_T_min 0.5006
_exptl_absorpt_correction_type integration
_exptl_absorpt_process_details 'STOE X-RED'
_exptl_crystal_colour colourless
_exptl_crystal_density_diffrn 1.305
_exptl_crystal_description block
_exptl_crystal_F_000 680
_exptl_crystal_size_max 0.50
_exptl_crystal_size_mid 0.40
_exptl_crystal_size_min 0.30
_refine_diff_density_max 0.422
_refine_diff_density_min -0.381
_refine_diff_density_rms 0.047
_refine_ls_extinction_method none
_refine_ls_goodness_of_fit_ref 1.049
_refine_ls_hydrogen_treatment constr
_refine_ls_matrix_type full
_refine_ls_number_parameters 151
_refine_ls_number_reflns 3600
_refine_ls_number_restraints 0
_refine_ls_restrained_S_all 1.049
_refine_ls_R_factor_all 0.0301
_refine_ls_R_factor_gt 0.0255
_refine_ls_shift/su_max 0.001
_refine_ls_shift/su_mean 0.000
_refine_ls_structure_factor_coef Fsqd
_refine_ls_weighting_details 'calc w=1/[\s^2^(Fo^2^)+(0.0304P)^2^+0.4416P] where P=(Fo^2^+2Fc^2^)/3'
_refine_ls_weighting_scheme calc
_refine_ls_wR_factor_gt 0.0667
_refine_ls_wR_factor_ref 0.0684
_reflns_number_gt 3177
_reflns_number_total 3600
_reflns_threshold_expression >2sigma(I)
_cod_data_source_file ic102249g_si_002_16.cif
_cod_data_source_block 15
_cod_original_sg_symbol_H-M 'P 21/n'
_cod_database_code 4325155

loop_
_symmetry_equiv_pos_as_xyz
'x, y, z'
'-x+1/2, y+1/2, -z+1/2'
'-x, -y, -z'
'x-1/2, -y-1/2, z-1/2'

loop_
_atom_site_label
_atom_site_type_symbol
_atom_site_fract_x
_atom_site_fract_y
_atom_site_fract_z
_atom_site_U_iso_or_equiv
_atom_site_adp_type
_atom_site_occupancy
_atom_site_symmetry_multiplicity
_atom_site_calc_flag
_atom_site_refinement_flags
Cu1 Cu 0.368621(19) 0.41865(2) 0.482512(15) 0.03822(8) Uani 1 1 d .
S1 S 0.41810(4) 0.61969(4) 0.43569(3) 0.03476(10) Uani 1 1 d .
P1 P 0.28514(4) 0.41720(4) 0.61359(4) 0.03959(11) Uani 1 1 d .
P2 P 0.27427(4) 0.31532(4) 0.35105(3) 0.03849(11) Uani 1 1 d .
C1 C 0.33925(16) 0.73572(16) 0.48510(11) 0.0366(4) Uani 1 1 d .
C2 C 0.21139(18) 0.7256(2) 0.48458(15) 0.0514(5) Uani 1 1 d .
H2 H 0.1681 0.6543 0.4617 0.062 Uiso 1 1 calc R
C3 C 0.1474(3) 0.8209(3) 0.51781(19) 0.0728(8) Uani 1 1 d .
H3 H 0.0617 0.8127 0.5166 0.087 Uiso 1 1 calc R
C4 C 0.2090(3) 0.9265(3) 0.5524(2) 0.0805(9) Uani 1 1 d .
H4 H 0.1656 0.9902 0.5741 0.097 Uiso 1 1 calc R
C5 C 0.3354(3) 0.9371(2) 0.55457(19) 0.0784(8) Uani 1 1 d .
H5 H 0.3782 1.0080 0.5790 0.094 Uiso 1 1 calc R
C6 C 0.4003(2) 0.84343(19) 0.52084(15) 0.0550(5) Uani 1 1 d .
H6 H 0.4859 0.8528 0.5222 0.066 Uiso 1 1 calc R
C7 C 0.1222(2) 0.4491(3) 0.6178(3) 0.0953(11) Uani 1 1 d .
H7A H 0.0677 0.3909 0.5787 0.143 Uiso 1 1 calc R
H7B H 0.1003 0.5305 0.5944 0.143 Uiso 1 1 calc R
H7C H 0.1125 0.4428 0.6827 0.143 Uiso 1 1 calc R
C8 C 0.3123(3) 0.2736(2) 0.6788(2) 0.0697(7) Uani 1 1 d .
H8A H 0.2904 0.2829 0.7398 0.104 Uiso 1 1 calc R
H8B H 0.3998 0.2514 0.6882 0.104 Uiso 1 1 calc R
H8C H 0.2610 0.2105 0.6429 0.104 Uiso 1 1 calc R
C9 C 0.3687(3) 0.5236(2) 0.70365(16) 0.0669(6) Uani 1 1 d .
H9A H 0.3391 0.5138 0.7616 0.100 Uiso 1 1 calc R
H9B H 0.3533 0.6062 0.6808 0.100 Uiso 1 1 calc R
H9C H 0.4577 0.5069 0.7160 0.100 Uiso 1 1 calc R
C10 C 0.1543(3) 0.4046(2) 0.2707(2) 0.0841(9) Uani 1 1 d .
H10A H 0.1218 0.3580 0.2137 0.126 Uiso 1 1 calc R
H10B H 0.1910 0.4794 0.2541 0.126 Uiso 1 1 calc R
H10C H 0.0867 0.4234 0.3018 0.126 Uiso 1 1 calc R
C11 C 0.1862(3) 0.1781(2) 0.36503(19) 0.0723(7) Uani 1 1 d .
H11A H 0.1227 0.1974 0.4000 0.108 Uiso 1 1 calc R
H11B H 0.2427 0.1175 0.3994 0.108 Uiso 1 1 calc R
H11C H 0.1466 0.1467 0.3032 0.108 Uiso 1 1 calc R
C12 C 0.3647(2) 0.2620(3) 0.26685(16) 0.0735(8) Uani 1 1 d .
H12A H 0.4286 0.2058 0.2983 0.110 Uiso 1 1 calc R
H12B H 0.4040 0.3306 0.2431 0.110 Uiso 1 1 calc R
H12C H 0.3094 0.2212 0.2145 0.110 Uiso 1 1 calc R

loop_
_atom_site_aniso_label
_atom_site_aniso_U_11
_atom_site_aniso_U_22
_atom_site_aniso_U_33
_atom_site_aniso_U_23
_atom_site_aniso_U_13
_atom_site_aniso_U_12
Cu1 0.03300(12) 0.04797(14) 0.03248(13) -0.00980(9) 0.00453(8) -0.00141(8)
S1 0.02976(18) 0.0430(2) 0.0307(2) -0.00211(16) 0.00491(15) 0.00459(15)
P1 0.0320(2) 0.0473(3) 0.0415(3) -0.00083(19) 0.01269(18) 0.00025(17)
P2 0.0385(2) 0.0409(2) 0.0323(2) -0.00513(18) -0.00034(17) -0.00465(18)
C1 0.0428(8) 0.0412(9) 0.0254(8) 0.0068(6) 0.0070(6) 0.0102(7)
C2 0.0491(10) 0.0572(12) 0.0532(12) 0.0092(9) 0.0227(9) 0.0128(9)
C3 0.0759(16) 0.0810(18) 0.0755(17) 0.0233(14) 0.0469(14) 0.0356(14)
C4 0.127(3) 0.0663(17) 0.0589(15) 0.0103(12) 0.0432(16) 0.0473(17)
C5 0.121(3) 0.0478(13) 0.0624(16) -0.0077(11) 0.0120(16) 0.0201(14)
C6 0.0648(12) 0.0464(11) 0.0494(12) -0.0028(9) 0.0028(9) 0.0067(9)
C7 0.0456(13) 0.140(3) 0.111(3) 0.038(2) 0.0394(15) 0.0192(15)
C8 0.0846(17) 0.0477(12) 0.0843(18) 0.0105(12) 0.0352(14) -0.0002(11)
C9 0.0993(18) 0.0585(14) 0.0456(12) -0.0102(10) 0.0214(12) -0.0074(13)
C10 0.0887(19) 0.0613(15) 0.0796(19) -0.0047(13) -0.0310(16) 0.0100(13)
C11 0.0814(16) 0.0730(16) 0.0596(14) 0.0024(12) 0.0095(12) -0.0323(13)
C12 0.0632(14) 0.111(2) 0.0462(13) -0.0298(14) 0.0124(10) -0.0203(14)

loop_
_atom_type_symbol
_atom_type_description
_atom_type_scat_dispersion_real
_atom_type_scat_dispersion_imag
_atom_type_scat_source
C C 0.0033 0.0016 'International Tables Vol C Tables 4.2.6.8 and 6.1.1.4'
H H 0.0000 0.0000 'International Tables Vol C Tables 4.2.6.8 and 6.1.1.4'
P P 0.1023 0.0942 'International Tables Vol C Tables 4.2.6.8 and 6.1.1.4'
S S 0.1246 0.1234 'International Tables Vol C Tables 4.2.6.8 and 6.1.1.4'
Cu Cu 0.3201 1.2651 'International Tables Vol C Tables 4.2.6.8 and 6.1.1.4'

loop_
_exptl_crystal_face_index_h
_exptl_crystal_face_index_k
_exptl_crystal_face_index_l
_exptl_crystal_face_perp_dist
1 0 -2 0.2048
4 1 -5 0.1286
-1 -2 -1 0.1823
-1 0 2 0.2448
-1 2 -1 0.3132
-1 -1 -1 0.2701
1 0 1 0.2596
1 1 1 0.242
1 -1 1 0.2204
0 2 3 0.2726
-3 -1 4 0.2366
0 -1 3 0.2163
-2 1 2 0.262
0 1 -1 0.2203

loop_
_geom_angle_atom_site_label_1
_geom_angle_atom_site_label_2
_geom_angle_atom_site_label_3
_geom_angle
_geom_angle_site_symmetry_3
P2 Cu1 P1 120.25(2) .
P2 Cu1 S1 108.342(18) .
P1 Cu1 S1 113.336(18) .
P2 Cu1 S1 122.605(18) 3_666
P1 Cu1 S1 96.447(18) 3_666
S1 Cu1 S1 92.608(16) 3_666
C1 S1 Cu1 112.82(6) .
C1 S1 Cu1 115.58(6) 3_666
Cu1 S1 Cu1 87.392(16) 3_666
C8 P1 C7 101.36(13) .
C8 P1 C9 100.70(13) .
C7 P1 C9 100.99(16) .
C8 P1 Cu1 112.67(9) .
C7 P1 Cu1 126.72(11) .
C9 P1 Cu1 110.92(8) .
C11 P2 C12 100.62(13) .
C11 P2 C10 101.01(14) .
C12 P2 C10 99.59(15) .
C11 P2 Cu1 118.51(9) .
C12 P2 Cu1 120.54(7) .
C10 P2 Cu1 113.24(9) .
C2 C1 C6 117.60(18) .
C2 C1 S1 120.88(15) .
C6 C1 S1 121.42(15) .
C1 C2 C3 120.8(2) .
C4 C3 C2 120.8(2) .
C3 C4 C5 119.1(2) .
C4 C5 C6 120.8(3) .
C5 C6 C1 120.9(2) .

loop_
_geom_bond_atom_site_label_1
_geom_bond_atom_site_label_2
_geom_bond_distance
_geom_bond_site_symmetry_2
Cu1 P2 2.2408(5) .
Cu1 P1 2.2576(5) .
Cu1 S1 2.3883(5) .
Cu1 S1 2.3893(4) 3_666
S1 C1 1.7606(17) .
S1 Cu1 2.3893(4) 3_666
P1 C8 1.815(2) .
P1 C7 1.815(2) .
P1 C9 1.822(2) .
P2 C11 1.810(2) .
P2 C12 1.810(2) .
P2 C10 1.819(2) .
C1 C2 1.389(2) .
C1 C6 1.390(3) .
C2 C3 1.390(3) .
C3 C4 1.369(4) .
C4 C5 1.369(4) .
C5 C6 1.387(3) .
